data_7219894
loop_
_publ_author_name
'\/Dilovi\'c, I.'
'U\<zarevi\'c, K.'

_publ_section_title
;
 Conformational adaptations of acyclic receptor templated by weakly
 coordinating anions
;
_journal_issue 16
_journal_name_full CrystEngComm
_journal_page_first 3153
_journal_paper_doi 10.1039/C4CE02413C
_journal_volume 17
_journal_year 2015
_chemical_compound_source 'chemical synthesis'
_chemical_formula_moiety 'C20 H26 N3 O6, C N S, C H4 O'
_chemical_formula_sum 'C22 H30 N4 O7 S'
_chemical_formula_weight 494.56
_chemical_name_systematic
;
 ?
;
_space_group_IT_number 2
_symmetry_cell_setting triclinic
_symmetry_Int_Tables_number 2
_symmetry_space_group_name_Hall '-P 1'
_symmetry_space_group_name_H-M 'P -1'
_atom_sites_solution_hydrogens geom
_atom_sites_solution_primary direct
_atom_sites_solution_secondary difmap
_audit_creation_method SHELXL-97
_audit_update_record
;
2014-11-25 deposited with the CCDC.
2015-03-13 downloaded from the CCDC.
;
_cell_angle_alpha 96.449(6)
_cell_angle_beta 106.074(6)
_cell_angle_gamma 97.869(6)
_cell_formula_units_Z 2
_cell_length_a 8.0072(5)
_cell_length_b 11.8432(9)
_cell_length_c 13.3307(9)
_cell_measurement_temperature 120
_cell_volume 1188.22(15)
_computing_structure_refinement 'SHELXL-97 (Sheldrick, 1997)'
_computing_structure_solution 'SHELXS (Sheldrick, 2008)'
_diffrn_ambient_temperature 120
_diffrn_detector_area_resol_mean 16.3426
_diffrn_measured_fraction_theta_full 0.971
_diffrn_measured_fraction_theta_max 0.971
_diffrn_measurement_device_type 'Oxford Diffraction Xcalibur CCD'
_diffrn_measurement_method '\w scans'
_diffrn_radiation_monochromator graphite
_diffrn_radiation_source 'Enhance (Mo) X-ray Source'
_diffrn_radiation_type MoK\a
_diffrn_radiation_wavelength 0.71073
_diffrn_reflns_av_R_equivalents 0.0577
_diffrn_reflns_av_sigmaI/netI 0.1408
_diffrn_reflns_limit_h_max 9
_diffrn_reflns_limit_h_min -9
_diffrn_reflns_limit_k_max 14
_diffrn_reflns_limit_k_min -14
_diffrn_reflns_limit_l_max 16
_diffrn_reflns_limit_l_min -16
_diffrn_reflns_number 8861
_diffrn_reflns_theta_full 26.00
_diffrn_reflns_theta_max 26.00
_diffrn_reflns_theta_min 3.93
_exptl_absorpt_coefficient_mu 0.187
_exptl_absorpt_correction_T_max 1.0000
_exptl_absorpt_correction_T_min 0.9725
_exptl_absorpt_correction_type multi-scan
_exptl_absorpt_process_details
;
CrysAlis RED, Oxford Diffraction Ltd.,
Version 1.171.32.24 
Empirical absorption correction using spherical harmonics,
 implemented in SCALE3 ABSPACK scaling algorithm.
;
_exptl_crystal_colour colorless
_exptl_crystal_density_diffrn 1.382
_exptl_crystal_density_method 'not measured'
_exptl_crystal_description prismatic
_exptl_crystal_F_000 524
_exptl_crystal_size_max 0.15
_exptl_crystal_size_mid 0.12
_exptl_crystal_size_min 0.10
_refine_diff_density_max 0.639
_refine_diff_density_min -0.387
_refine_diff_density_rms 0.065
_refine_ls_extinction_method none
_refine_ls_goodness_of_fit_ref 0.970
_refine_ls_hydrogen_treatment constr
_refine_ls_matrix_type full
_refine_ls_number_parameters 309
_refine_ls_number_reflns 4543
_refine_ls_number_restraints 0
_refine_ls_restrained_S_all 0.970
_refine_ls_R_factor_all 0.1560
_refine_ls_R_factor_gt 0.0732
_refine_ls_shift/su_max 0.000
_refine_ls_shift/su_mean 0.000
_refine_ls_structure_factor_coef Fsqd
_refine_ls_weighting_details 'calc w=1/[\s^2^(Fo^2^)+(0.0702P)^2^+0.0000P] where P=(Fo^2^+2Fc^2^)/3'
_refine_ls_weighting_scheme calc
_refine_ls_wR_factor_gt 0.1353
_refine_ls_wR_factor_ref 0.1589
_reflns_number_gt 2443
_reflns_number_total 4543
_reflns_threshold_expression >2sigma(I)
_cod_data_source_file c4ce02413c2.cif
_cod_data_source_block 1a
_cod_depositor_comments 'Adding full bibliography for 7219894--7219898.cif.'
_cod_original_cell_volume 1188.22(14)
_cod_original_formula_sum 'C22 H30 N4 O7 S1'
_cod_database_code 7219894

loop_
_symmetry_equiv_pos_as_xyz
'x, y, z'
'-x, -y, -z'

loop_
_atom_site_label
_atom_site_type_symbol
_atom_site_fract_x
_atom_site_fract_y
_atom_site_fract_z
_atom_site_U_iso_or_equiv
_atom_site_adp_type
_atom_site_occupancy
_atom_site_symmetry_multiplicity
_atom_site_calc_flag
_atom_site_refinement_flags
C1A C 0.1878(5) 0.0445(4) 0.8001(3) 0.0303(11) Uani 1 1 d .
C1M C 0.2542(6) -0.0438(5) 0.4936(5) 0.0697(19) Uani 1 1 d .
H1M1 H 0.2686 -0.1123 0.5280 0.105 Uiso 1 1 calc R
H1M2 H 0.2930 -0.0522 0.4301 0.105 Uiso 1 1 calc R
H1M3 H 0.1296 -0.0357 0.4739 0.105 Uiso 1 1 calc R
O1M O 0.3620(5) 0.0600(3) 0.5675(3) 0.0633(11) Uani 1 1 d .
H1M H 0.3564 0.0546 0.6289 0.095 Uiso 1 1 calc R
N1A N 0.3065(5) 0.0369(3) 0.7659(3) 0.0419(10) Uani 1 1 d .
S1A S 0.02519(13) 0.05490(11) 0.85090(10) 0.0370(3) Uani 1 1 d .
C1 C 1.1149(5) 0.5970(4) 0.6585(3) 0.0245(10) Uani 1 1 d .
C2 C 1.0906(5) 0.3888(4) 0.6330(3) 0.0293(10) Uani 1 1 d .
C3 C 1.2001(7) 0.2973(5) 0.6480(4) 0.0625(17) Uani 1 1 d .
H3A H 1.3253 0.3327 0.6721 0.094 Uiso 0.50 1 calc PR
H3B H 1.1750 0.2457 0.5808 0.094 Uiso 0.50 1 calc PR
H3C H 1.1725 0.2530 0.7009 0.094 Uiso 0.50 1 calc PR
H3D H 1.1232 0.2216 0.6304 0.094 Uiso 0.50 1 calc PR
H3E H 1.2736 0.3086 0.7218 0.094 Uiso 0.50 1 calc PR
H3F H 1.2760 0.3012 0.6016 0.094 Uiso 0.50 1 calc PR
C4 C 0.9146(4) 0.3734(3) 0.6007(3) 0.0167(8) Uani 1 1 d .
H4 H 0.8490 0.2971 0.5796 0.020 Uiso 1 1 calc R
C5 C 0.8225(4) 0.4682(3) 0.5971(3) 0.0190(9) Uani 1 1 d .
C6 C 0.9260(4) 0.5831(4) 0.6242(3) 0.0189(9) Uani 1 1 d .
C7 C 0.8425(4) 0.6825(4) 0.6206(3) 0.0198(9) Uani 1 1 d .
C8 C 0.9425(5) 0.8023(4) 0.6326(3) 0.0268(10) Uani 1 1 d .
H8A H 0.8610 0.8574 0.6280 0.040 Uiso 0.50 1 calc PR
H8B H 0.9986 0.8069 0.5762 0.040 Uiso 0.50 1 calc PR
H8C H 1.0333 0.8208 0.7014 0.040 Uiso 0.50 1 calc PR
H8D H 1.0676 0.7993 0.6424 0.040 Uiso 0.50 1 calc PR
H8E H 0.9300 0.8499 0.6942 0.040 Uiso 0.50 1 calc PR
H8F H 0.8953 0.8359 0.5690 0.040 Uiso 0.50 1 calc PR
C9 C 0.5639(5) 0.7604(3) 0.6022(3) 0.0219(9) Uani 1 1 d .
H9A H 0.4376 0.7244 0.5761 0.026 Uiso 1 1 calc R
H9B H 0.5876 0.8103 0.5511 0.026 Uiso 1 1 calc R
C10 C 0.5981(4) 0.8352(3) 0.7082(3) 0.0222(9) Uani 1 1 d .
H10A H 0.7212 0.8777 0.7316 0.027 Uiso 1 1 calc R
H10B H 0.5182 0.8926 0.7008 0.027 Uiso 1 1 calc R
C11 C 0.5822(5) 0.8369(3) 0.8915(3) 0.0222(9) Uani 1 1 d .
H11A H 0.4853 0.8822 0.8801 0.027 Uiso 1 1 calc R
H11B H 0.6955 0.8919 0.9154 0.027 Uiso 1 1 calc R
C12 C 0.5711(4) 0.7631(4) 0.9771(3) 0.0230(9) Uani 1 1 d .
H12A H 0.6778 0.7270 0.9955 0.028 Uiso 1 1 calc R
H12B H 0.5709 0.8138 1.0414 0.028 Uiso 1 1 calc R
C13 C 0.2492(5) 0.6856(4) 0.9338(3) 0.0194(9) Uani 1 1 d .
C14 C 0.2130(5) 0.8045(4) 0.9569(3) 0.0266(10) Uani 1 1 d .
H14A H 0.3241 0.8599 0.9782 0.040 Uiso 0.50 1 calc PR
H14B H 0.1583 0.8082 1.0142 0.040 Uiso 0.50 1 calc PR
H14C H 0.1328 0.8234 0.8934 0.040 Uiso 0.50 1 calc PR
H14D H 0.0861 0.8011 0.9456 0.040 Uiso 0.50 1 calc PR
H14E H 0.2518 0.8528 0.9097 0.040 Uiso 0.50 1 calc PR
H14F H 0.2773 0.8376 1.0305 0.040 Uiso 0.50 1 calc PR
C15 C 0.1146(4) 0.5847(4) 0.9008(3) 0.0207(9) Uani 1 1 d .
C16 C -0.0673(5) 0.5974(4) 0.8699(3) 0.0247(10) Uani 1 1 d .
C17 C -0.1545(5) 0.3904(4) 0.8367(3) 0.0270(10) Uani 1 1 d .
C18 C -0.3135(5) 0.3001(4) 0.7951(4) 0.0438(14) Uani 1 1 d .
H18A H -0.4191 0.3360 0.7820 0.066 Uiso 0.50 1 calc PR
H18B H -0.3163 0.2478 0.8468 0.066 Uiso 0.50 1 calc PR
H18C H -0.3107 0.2564 0.7288 0.066 Uiso 0.50 1 calc PR
H18D H -0.2783 0.2241 0.7898 0.066 Uiso 0.50 1 calc PR
H18E H -0.3811 0.3123 0.7250 0.066 Uiso 0.50 1 calc PR
H18F H -0.3867 0.3037 0.8430 0.066 Uiso 0.50 1 calc PR
C19 C 0.0133(4) 0.3744(3) 0.8638(3) 0.0189(9) Uani 1 1 d .
H19 H 0.0377 0.2980 0.8624 0.023 Uiso 1 1 calc R
C20 C 0.1580(4) 0.4706(4) 0.8952(3) 0.0221(9) Uani 1 1 d .
O1 O 1.2208(3) 0.6879(3) 0.6894(2) 0.0297(7) Uani 1 1 d .
O2 O 1.1898(3) 0.4989(3) 0.6590(2) 0.0377(8) Uani 1 1 d .
O3 O 0.6574(3) 0.4486(2) 0.5721(2) 0.0262(7) Uani 1 1 d .
O4 O -0.1237(3) 0.6888(3) 0.8646(2) 0.0284(7) Uani 1 1 d .
O5 O -0.1948(3) 0.4996(3) 0.8406(2) 0.0311(8) Uani 1 1 d .
O6 O 0.3132(3) 0.4511(2) 0.9150(2) 0.0258(7) Uani 1 1 d .
N1 N 0.6710(3) 0.6693(3) 0.6049(2) 0.0191(8) Uani 1 1 d .
H1 H 0.6143 0.5980 0.5949 0.023 Uiso 1 1 calc R
N2 N 0.5694(3) 0.7643(3) 0.7898(2) 0.0183(7) Uani 1 1 d .
H2A H 0.4596 0.7184 0.7645 0.022 Uiso 1 1 calc R
H2B H 0.6522 0.7167 0.8020 0.022 Uiso 1 1 calc R
N3 N 0.4143(3) 0.6720(3) 0.9461(2) 0.0206(8) Uani 1 1 d .
H3 H 0.4322 0.6007 0.9344 0.025 Uiso 1 1 calc R

loop_
_atom_site_aniso_label
_atom_site_aniso_U_11
_atom_site_aniso_U_22
_atom_site_aniso_U_33
_atom_site_aniso_U_23
_atom_site_aniso_U_13
_atom_site_aniso_U_12
C1A 0.031(2) 0.018(3) 0.030(3) 0.001(2) -0.007(2) -0.0013(18)
C1M 0.047(3) 0.045(4) 0.123(6) 0.038(4) 0.024(3) 0.009(3)
O1M 0.099(3) 0.034(2) 0.079(3) 0.014(2) 0.060(3) 0.012(2)
N1A 0.041(2) 0.036(3) 0.049(3) 0.005(2) 0.017(2) 0.0062(19)
S1A 0.0321(6) 0.0265(7) 0.0462(8) -0.0068(6) 0.0089(5) -0.0002(5)
C1 0.022(2) 0.037(3) 0.014(2) 0.007(2) 0.0037(17) 0.004(2)
C2 0.040(2) 0.034(3) 0.014(2) -0.002(2) 0.0066(19) 0.014(2)
C3 0.082(4) 0.087(5) 0.028(3) 0.012(3) 0.009(3) 0.062(3)
C4 0.0203(19) 0.016(2) 0.012(2) 0.0023(17) 0.0000(15) 0.0038(16)
C5 0.020(2) 0.025(3) 0.011(2) 0.0002(18) 0.0040(16) 0.0031(17)
C6 0.0166(18) 0.029(3) 0.008(2) -0.0003(18) -0.0001(15) 0.0021(17)
C7 0.0165(19) 0.031(3) 0.009(2) 0.0033(18) 0.0011(15) -0.0012(17)
C8 0.024(2) 0.029(3) 0.027(3) 0.004(2) 0.0084(18) 0.0002(18)
C9 0.0175(18) 0.025(3) 0.022(2) 0.0028(19) 0.0037(16) 0.0045(16)
C10 0.0187(18) 0.021(2) 0.028(2) 0.005(2) 0.0064(17) 0.0057(16)
C11 0.0236(19) 0.019(2) 0.020(2) -0.0031(18) 0.0031(17) 0.0029(17)
C12 0.0205(19) 0.024(3) 0.023(2) 0.0043(19) 0.0037(17) 0.0050(17)
C13 0.024(2) 0.026(3) 0.010(2) 0.0045(18) 0.0036(16) 0.0099(17)
C14 0.030(2) 0.025(3) 0.024(2) -0.0009(19) 0.0048(18) 0.0101(18)
C15 0.0186(19) 0.032(3) 0.013(2) 0.0086(19) 0.0046(16) 0.0067(17)
C16 0.023(2) 0.036(3) 0.018(2) 0.008(2) 0.0065(17) 0.009(2)
C17 0.032(2) 0.034(3) 0.019(2) 0.012(2) 0.0105(18) 0.006(2)
C18 0.030(2) 0.056(4) 0.035(3) 0.010(3) 0.001(2) -0.010(2)
C19 0.0207(19) 0.021(2) 0.014(2) 0.0040(18) 0.0037(16) 0.0014(16)
C20 0.021(2) 0.029(3) 0.014(2) 0.0024(19) 0.0034(17) 0.0037(18)
O1 0.0169(13) 0.039(2) 0.0277(18) 0.0022(15) 0.0032(12) -0.0027(13)
O2 0.0298(15) 0.053(2) 0.0297(19) 0.0021(16) 0.0058(14) 0.0148(16)
O3 0.0222(14) 0.0230(18) 0.0276(17) -0.0011(13) 0.0022(12) -0.0008(12)
O4 0.0229(14) 0.034(2) 0.0260(17) 0.0029(14) 0.0006(12) 0.0143(13)
O5 0.0233(14) 0.042(2) 0.0268(18) 0.0079(15) 0.0044(12) 0.0056(14)
O6 0.0236(14) 0.0266(18) 0.0271(17) 0.0043(13) 0.0043(12) 0.0101(12)
N1 0.0171(15) 0.018(2) 0.0175(19) 0.0013(15) 0.0009(13) -0.0029(13)
N2 0.0127(14) 0.018(2) 0.0232(19) 0.0011(15) 0.0030(13) 0.0050(13)
N3 0.0189(16) 0.020(2) 0.021(2) 0.0034(15) 0.0019(13) 0.0059(14)

loop_
_atom_type_symbol
_atom_type_description
_atom_type_scat_dispersion_real
_atom_type_scat_dispersion_imag
_atom_type_scat_source
C C 0.0033 0.0016 'International Tables Vol C Tables 4.2.6.8 and 6.1.1.4'
H H 0.0000 0.0000 'International Tables Vol C Tables 4.2.6.8 and 6.1.1.4'
O O 0.0106 0.0060 'International Tables Vol C Tables 4.2.6.8 and 6.1.1.4'
S S 0.1246 0.1234 'International Tables Vol C Tables 4.2.6.8 and 6.1.1.4'
N N 0.0061 0.0033 'International Tables Vol C Tables 4.2.6.8 and 6.1.1.4'

loop_
_geom_angle_atom_site_label_1
_geom_angle_atom_site_label_2
_geom_angle_atom_site_label_3
_geom_angle
N1A C1A S1A 178.6(4)
O1M C1M H1M1 109.5
O1M C1M H1M2 109.5
H1M1 C1M H1M2 109.5
O1M C1M H1M3 109.5
H1M1 C1M H1M3 109.5
H1M2 C1M H1M3 109.5
C1M O1M H1M 109.5
O1 C1 O2 114.8(3)
O1 C1 C6 127.2(4)
O2 C1 C6 118.0(4)
C4 C2 O2 120.5(4)
C4 C2 C3 126.5(5)
O2 C2 C3 113.0(4)
C2 C3 H3A 109.5
C2 C3 H3B 109.5
H3A C3 H3B 109.5
C2 C3 H3C 109.5
H3A C3 H3C 109.5
H3B C3 H3C 109.5
C2 C3 H3D 109.5
H3A C3 H3D 141.1
H3B C3 H3D 56.3
H3C C3 H3D 56.3
C2 C3 H3E 109.5
H3A C3 H3E 56.3
H3B C3 H3E 141.1
H3C C3 H3E 56.3
H3D C3 H3E 109.5
C2 C3 H3F 109.5
H3A C3 H3F 56.3
H3B C3 H3F 56.3
H3C C3 H3F 141.1
H3D C3 H3F 109.5
H3E C3 H3F 109.5
C2 C4 C5 121.7(4)
C2 C4 H4 119.1
C5 C4 H4 119.1
O3 C5 C4 119.0(4)
O3 C5 C6 123.2(4)
C4 C5 C6 117.7(3)
C7 C6 C1 120.0(4)
C7 C6 C5 120.9(3)
C1 C6 C5 119.1(4)
N1 C7 C6 119.3(3)
N1 C7 C8 118.1(4)
C6 C7 C8 122.6(3)
C7 C8 H8A 109.5
C7 C8 H8B 109.5
H8A C8 H8B 109.5
C7 C8 H8C 109.5
H8A C8 H8C 109.5
H8B C8 H8C 109.5
C7 C8 H8D 109.5
H8A C8 H8D 141.1
H8B C8 H8D 56.3
H8C C8 H8D 56.3
C7 C8 H8E 109.5
H8A C8 H8E 56.3
H8B C8 H8E 141.1
H8C C8 H8E 56.3
H8D C8 H8E 109.5
C7 C8 H8F 109.5
H8A C8 H8F 56.3
H8B C8 H8F 56.3
H8C C8 H8F 141.1
H8D C8 H8F 109.5
H8E C8 H8F 109.5
N1 C9 C10 114.0(3)
N1 C9 H9A 108.8
C10 C9 H9A 108.8
N1 C9 H9B 108.8
C10 C9 H9B 108.8
H9A C9 H9B 107.6
N2 C10 C9 111.3(3)
N2 C10 H10A 109.4
C9 C10 H10A 109.4
N2 C10 H10B 109.4
C9 C10 H10B 109.4
H10A C10 H10B 108.0
N2 C11 C12 111.4(3)
N2 C11 H11A 109.3
C12 C11 H11A 109.3
N2 C11 H11B 109.3
C12 C11 H11B 109.3
H11A C11 H11B 108.0
N3 C12 C11 113.7(3)
N3 C12 H12A 108.8
C11 C12 H12A 108.8
N3 C12 H12B 108.8
C11 C12 H12B 108.8
H12A C12 H12B 107.7
N3 C13 C15 118.0(4)
N3 C13 C14 118.5(4)
C15 C13 C14 123.5(3)
C13 C14 H14A 109.5
C13 C14 H14B 109.5
H14A C14 H14B 109.5
C13 C14 H14C 109.5
H14A C14 H14C 109.5
H14B C14 H14C 109.5
C13 C14 H14D 109.5
H14A C14 H14D 141.1
H14B C14 H14D 56.3
H14C C14 H14D 56.3
C13 C14 H14E 109.5
H14A C14 H14E 56.3
H14B C14 H14E 141.1
H14C C14 H14E 56.3
H14D C14 H14E 109.5
C13 C14 H14F 109.5
H14A C14 H14F 56.3
H14B C14 H14F 56.3
H14C C14 H14F 141.1
H14D C14 H14F 109.5
H14E C14 H14F 109.5
C13 C15 C16 119.4(4)
C13 C15 C20 121.4(3)
C16 C15 C20 119.2(4)
O4 C16 O5 115.0(3)
O4 C16 C15 126.4(4)
O5 C16 C15 118.6(4)
C19 C17 O5 120.9(4)
C19 C17 C18 126.7(4)
O5 C17 C18 112.3(3)
C17 C18 H18A 109.5
C17 C18 H18B 109.5
H18A C18 H18B 109.5
C17 C18 H18C 109.5
H18A C18 H18C 109.5
H18B C18 H18C 109.5
C17 C18 H18D 109.5
H18A C18 H18D 141.1
H18B C18 H18D 56.3
H18C C18 H18D 56.3
C17 C18 H18E 109.5
H18A C18 H18E 56.3
H18B C18 H18E 141.1
H18C C18 H18E 56.3
H18D C18 H18E 109.5
C17 C18 H18F 109.5
H18A C18 H18F 56.3
H18B C18 H18F 56.3
H18C C18 H18F 141.1
H18D C18 H18F 109.5
H18E C18 H18F 109.5
C17 C19 C20 121.3(4)
C17 C19 H19 119.3
C20 C19 H19 119.3
O6 C20 C15 123.8(3)
O6 C20 C19 119.0(4)
C15 C20 C19 117.3(3)
C1 O2 C2 122.7(3)
C17 O5 C16 122.6(3)
C7 N1 C9 127.1(3)
C7 N1 H1 116.4
C9 N1 H1 116.4
C11 N2 C10 112.3(3)
C11 N2 H2A 109.1
C10 N2 H2A 109.1
C11 N2 H2B 109.1
C10 N2 H2B 109.1
H2A N2 H2B 107.9
C13 N3 C12 127.0(4)
C13 N3 H3 116.5
C12 N3 H3 116.5

loop_
_geom_bond_atom_site_label_1
_geom_bond_atom_site_label_2
_geom_bond_distance
C1A N1A 1.172(5)
C1A S1A 1.638(5)
C1M O1M 1.481(7)
C1M H1M1 0.9800
C1M H1M2 0.9800
C1M H1M3 0.9800
O1M H1M 0.8400
C1 O1 1.227(5)
C1 O2 1.378(5)
C1 C6 1.434(5)
C2 C4 1.334(5)
C2 O2 1.383(5)
C2 C3 1.482(6)
C3 H3A 0.9800
C3 H3B 0.9800
C3 H3C 0.9800
C3 H3D 0.9800
C3 H3E 0.9800
C3 H3F 0.9800
C4 C5 1.424(5)
C4 H4 0.9500
C5 O3 1.252(4)
C5 C6 1.444(5)
C6 C7 1.430(5)
C7 N1 1.315(4)
C7 C8 1.499(5)
C8 H8A 0.9800
C8 H8B 0.9800
C8 H8C 0.9800
C8 H8D 0.9800
C8 H8E 0.9800
C8 H8F 0.9800
C9 N1 1.465(5)
C9 C10 1.515(5)
C9 H9A 0.9900
C9 H9B 0.9900
C10 N2 1.494(4)
C10 H10A 0.9900
C10 H10B 0.9900
C11 N2 1.491(5)
C11 C12 1.528(5)
C11 H11A 0.9900
C11 H11B 0.9900
C12 N3 1.467(5)
C12 H12A 0.9900
C12 H12B 0.9900
C13 N3 1.321(4)
C13 C15 1.432(5)
C13 C14 1.491(5)
C14 H14A 0.9800
C14 H14B 0.9800
C14 H14C 0.9800
C14 H14D 0.9800
C14 H14E 0.9800
C14 H14F 0.9800
C15 C16 1.433(5)
C15 C20 1.439(5)
C16 O4 1.231(5)
C16 O5 1.374(5)
C17 C19 1.338(5)
C17 O5 1.374(5)
C17 C18 1.475(6)
C18 H18A 0.9800
C18 H18B 0.9800
C18 H18C 0.9800
C18 H18D 0.9800
C18 H18E 0.9800
C18 H18F 0.9800
C19 C20 1.442(5)
C19 H19 0.9500
C20 O6 1.256(4)
N1 H1 0.8800
N2 H2A 0.9200
N2 H2B 0.9200
N3 H3 0.8800
